data_7062242
loop_
_publ_author_name
'Troya, Jos\'e'
'Quesada-Moreno, Mar\'ia Mar'
'Jim\'enez, Juan-Ram\'on'
'Herrera, Juan Manuel'

_publ_section_title
;
 Unprecedented Ir(iii) cationic complexes based on tridentate tetrazolate
 ligands: synthesis, photophysics and encapsulation in SiO2 nanoparticles
;
_journal_issue 9
_journal_name_full 'New Journal of Chemistry'
_journal_page_first 4577
_journal_page_last 4585
_journal_paper_doi 10.1039/D2NJ06037J
_journal_volume 47
_journal_year 2023
_chemical_formula_moiety 'C26 H14 Ir N12, F6 P, 4(C2 H3 N)'
_chemical_formula_sum 'C34 H26 F6 Ir N16 P'
_chemical_formula_weight 995.88
_space_group_crystal_system monoclinic
_space_group_IT_number 15
_space_group_name_Hall '-C 2yc'
_space_group_name_H-M_alt 'C 1 2/c 1'
_atom_sites_solution_hydrogens geom
_atom_sites_solution_primary heavy
_audit_creation_date 2019-12-18
_audit_creation_method
;
Olex2 1.2
(compiled 2018.05.29 svn.r3508 for OlexSys, GUI svn.r5506)
;
_audit_update_record
;
2023-01-11 deposited with the CCDC.	2023-01-23 downloaded from the CCDC.
;
_cell_angle_alpha 90
_cell_angle_beta 120.168(3)
_cell_angle_gamma 90
_cell_formula_units_Z 4
_cell_length_a 18.841(3)
_cell_length_b 12.3097(19)
_cell_length_c 18.522(4)
_cell_measurement_reflns_used 9430
_cell_measurement_temperature 100
_cell_measurement_theta_max 28.396
_cell_measurement_theta_min 2.544
_cell_volume 3713.9(12)
_computing_cell_refinement 'SAINT v8.37A (Bruker, 2015)'
_computing_data_collection 'APEX4 v2022.1-1 (Bruker, 2022)'
_computing_data_reduction 'SAINT v8.37A (Bruker, 2015)'
_computing_molecular_graphics 'Olex2 (Dolomanov et al., 2009)'
_computing_publication_material 'Olex2 (Dolomanov et al., 2009)'
_computing_structure_refinement 'ShelXL (Sheldrick, 2015)'
_computing_structure_solution 'ShelXS (Sheldrick, 2008)'
_diffrn_ambient_temperature 100.0
_diffrn_measured_fraction_theta_full 0.999
_diffrn_measured_fraction_theta_max 0.995
_diffrn_measurement_device_type 'Bruker VENTURE'
_diffrn_radiation_type MoK\a
_diffrn_radiation_wavelength 0.71073
_diffrn_reflns_av_R_equivalents 0.0510
_diffrn_reflns_av_unetI/netI 0.0221
_diffrn_reflns_Laue_measured_fraction_full 0.999
_diffrn_reflns_Laue_measured_fraction_max 0.995
_diffrn_reflns_limit_h_max 25
_diffrn_reflns_limit_h_min -25
_diffrn_reflns_limit_k_max 16
_diffrn_reflns_limit_k_min -16
_diffrn_reflns_limit_l_max 24
_diffrn_reflns_limit_l_min -24
_diffrn_reflns_number 55479
_diffrn_reflns_point_group_measured_fraction_full 0.999
_diffrn_reflns_point_group_measured_fraction_max 0.995
_diffrn_reflns_theta_full 25.242
_diffrn_reflns_theta_max 28.422
_diffrn_reflns_theta_min 2.501
_exptl_absorpt_coefficient_mu 3.720
_exptl_absorpt_correction_T_max 0.5192
_exptl_absorpt_correction_T_min 0.4624
_exptl_absorpt_correction_type multi-scan
_exptl_absorpt_process_details
'SADABS-2014/5 (Bruker,2014/5) was used for absorption correction. wR2(int) was 0.0598 before and 0.0513 after correction. The Ratio of minimum to maximum transmission is 0.8906. The \l/2 correction factor is 0.00150.'
_exptl_crystal_colour 'metallic orangish orange'
_exptl_crystal_colour_lustre metallic
_exptl_crystal_colour_modifier orangish
_exptl_crystal_colour_primary orange
_exptl_crystal_density_diffrn 1.781
_exptl_crystal_description block
_exptl_crystal_F_000 1952
_exptl_crystal_size_max 0.304
_exptl_crystal_size_mid 0.183
_exptl_crystal_size_min 0.145
_refine_diff_density_max 0.606
_refine_diff_density_min -1.005
_refine_diff_density_rms 0.092
_refine_ls_extinction_method none
_refine_ls_goodness_of_fit_ref 1.119
_refine_ls_hydrogen_treatment constr
_refine_ls_matrix_type full
_refine_ls_number_parameters 266
_refine_ls_number_reflns 4647
_refine_ls_number_restraints 0
_refine_ls_restrained_S_all 1.119
_refine_ls_R_factor_all 0.0164
_refine_ls_R_factor_gt 0.0151
_refine_ls_shift/su_max 0.000
_refine_ls_shift/su_mean 0.000
_refine_ls_structure_factor_coef Fsqd
_refine_ls_weighting_details 'w=1/[\s^2^(Fo^2^)+(0.0195P)^2^+4.1173P] where P=(Fo^2^+2Fc^2^)/3'
_refine_ls_weighting_scheme calc
_refine_ls_wR_factor_gt 0.0386
_refine_ls_wR_factor_ref 0.0390
_reflns_Friedel_coverage 0.000
_reflns_number_gt 4458
_reflns_number_total 4647
_reflns_threshold_expression 'I > 2\s(I)'
_cod_data_source_file d2nj06037j2.cif
_cod_data_source_block jt4f2_new
_cod_depositor_comments 'Adding full bibliography for 7062241--7062242.cif.'
_cod_original_cell_volume 3713.9(11)
_cod_database_code 7062242
_shelxl_version_number 2013-4
_shelx_space_group_comment
;
The symmetry employed for this shelxl refinement is uniquely defined
by the following loop, which should always be used as a source of
symmetry information in preference to the above space-group names.
They are only intended as comments.
;
_shelx_estimated_absorpt_t_max 0.615
_shelx_estimated_absorpt_t_min 0.398
_olex2_refinement_description
;
1. Fixed Uiso
 At 1.2 times of:
  All C(H) groups
 At 1.5 times of:
  All C(H,H,H) groups
2.a Aromatic/amide H refined with riding coordinates:
 C1(H1), C10(H10), C11(H11), C6(H6), C2(H2), C8(H8), C3(H3)
2.b Idealised Me refined as rotating group:
 C1S(H1Sa,H1Sb,H1Sc), C3S(H3Sa,H3Sb,H3Sc)
;
_olex2_submission_special_instructions 'No special instructions were received'

loop_
_space_group_symop_operation_xyz
'x, y, z'
'-x, y, -z+1/2'
'x+1/2, y+1/2, z'
'-x+1/2, y+1/2, -z+1/2'
'-x, -y, -z'
'x, -y, z-1/2'
'-x+1/2, -y+1/2, -z'
'x+1/2, -y+1/2, z-1/2'

loop_
_atom_site_label
_atom_site_type_symbol
_atom_site_fract_x
_atom_site_fract_y
_atom_site_fract_z
_atom_site_U_iso_or_equiv
_atom_site_adp_type
_atom_site_occupancy
_atom_site_site_symmetry_order
_atom_site_calc_flag
_atom_site_refinement_flags_posn
_atom_site_refinement_flags_adp
_atom_site_refinement_flags_occupancy
_atom_site_disorder_assembly
_atom_site_disorder_group
Ir1 Ir 0.0000 0.02404(2) 0.7500 0.00944(3) Uani 1 2 d S T P . .
P2 P 0.2500 -0.2500 1.0000 0.02495(15) Uani 1 2 d S T P . .
F4 F 0.15190(8) -0.26140(12) 0.94811(8) 0.0344(3) Uani 1 1 d . . . . .
F5 F 0.25420(8) -0.29117(11) 0.91991(7) 0.0318(3) Uani 1 1 d . . . . .
F6 F 0.24210(8) -0.12691(11) 0.96816(8) 0.0334(3) Uani 1 1 d . . . . .
N2 N -0.07487(9) 0.02788(11) 0.62665(9) 0.0117(3) Uani 1 1 d . . . . .
N3 N 0.08122(9) 0.14274(11) 0.76338(8) 0.0140(3) Uani 1 1 d . . . . .
N1 N -0.05455(8) -0.09485(11) 0.78599(8) 0.0123(3) Uani 1 1 d . . . . .
N4 N -0.09251(10) 0.21425(12) 0.78428(9) 0.0195(3) Uani 1 1 d . . . . .
C7 C -0.05646(10) -0.03928(13) 0.58123(10) 0.0125(3) Uani 1 1 d . . . . .
C9 C -0.10185(11) -0.03934(14) 0.49396(10) 0.0153(3) Uani 1 1 d . . . . .
C1 C 0.12035(10) -0.15668(15) 0.75893(11) 0.0173(3) Uani 1 1 d . . . . .
H1 H 0.1495 -0.1501 0.8180 0.021 Uiso 1 1 calc R . . . .
N6 N -0.18639(10) 0.24553(14) 0.65288(10) 0.0245(3) Uani 1 1 d . . . . .
C10 C -0.16648(11) 0.03674(15) 0.45620(11) 0.0186(3) Uani 1 1 d . . . . .
H10 H -0.1986 0.0402 0.3970 0.022 Uiso 1 1 calc R . . . .
C13 C -0.13931(10) 0.16390(14) 0.65627(10) 0.0162(3) Uani 1 1 d . . . . .
N5 N -0.15584(11) 0.27516(14) 0.73391(10) 0.0266(4) Uani 1 1 d . . . . .
C11 C -0.18382(11) 0.10631(15) 0.50400(11) 0.0189(3) Uani 1 1 d . . . . .
H11 H -0.2271 0.1577 0.4781 0.023 Uiso 1 1 calc R . . . .
C2S C 0.29866(15) -0.01538(17) 0.81644(16) 0.0298(4) Uani 1 1 d . . . . .
C5 C 0.01301(10) -0.10671(13) 0.62817(10) 0.0128(3) Uani 1 1 d . . . . .
N1S N 0.24803(15) 0.03022(16) 0.76106(16) 0.0408(5) Uani 1 1 d . . . . .
C12 C -0.13633(10) 0.09981(14) 0.59148(10) 0.0152(3) Uani 1 1 d . . . . .
C4 C 0.03656(10) -0.17913(14) 0.58578(11) 0.0166(3) Uani 1 1 d . . . . .
C6 C -0.01126(11) -0.18139(14) 0.49585(11) 0.0191(3) Uani 1 1 d . . . . .
H6 H 0.0035 -0.2310 0.4663 0.023 Uiso 1 1 calc R . . . .
C2 C 0.14775(12) -0.23159(16) 0.72081(12) 0.0231(4) Uani 1 1 d . . . . .
H2 H 0.1948 -0.2749 0.7545 0.028 Uiso 1 1 calc R . . . .
C8 C -0.07681(11) -0.11471(15) 0.45190(11) 0.0186(3) Uani 1 1 d . . . . .
H8 H -0.1064 -0.1181 0.3926 0.022 Uiso 1 1 calc R . . . .
C3 C 0.10715(12) -0.24280(15) 0.63544(12) 0.0220(4) Uani 1 1 d . . . . .
H3 H 0.1263 -0.2928 0.6100 0.026 Uiso 1 1 calc R . . . .
C1S C 0.36341(16) -0.0739(2) 0.88756(15) 0.0407(5) Uani 1 1 d . . . . .
H1SA H 0.3750 -0.0376 0.9394 0.061 Uiso 1 1 calc GR . . . .
H1SB H 0.4132 -0.0748 0.8833 0.061 Uiso 1 1 calc GR . . . .
H1SC H 0.3455 -0.1486 0.8877 0.061 Uiso 1 1 calc GR . . . .
C4S C 0.40313(18) 0.0574(3) 1.1002(2) 0.0535(8) Uani 1 1 d . . . . .
C3S C 0.3905(2) -0.0076(3) 1.1585(2) 0.0542(7) Uani 1 1 d . . . . .
H3SA H 0.3341 -0.0354 1.1303 0.081 Uiso 1 1 calc GR . . . .
H3SB H 0.3998 0.0375 1.2061 0.081 Uiso 1 1 calc GR . . . .
H3SC H 0.4291 -0.0687 1.1784 0.081 Uiso 1 1 calc GR . . . .
N2S N 0.4112(2) 0.1091(3) 1.0538(2) 0.0828(11) Uani 1 1 d . . . . .

loop_
_atom_site_aniso_label
_atom_site_aniso_U_11
_atom_site_aniso_U_22
_atom_site_aniso_U_33
_atom_site_aniso_U_23
_atom_site_aniso_U_13
_atom_site_aniso_U_12
Ir1 0.01071(5) 0.00978(5) 0.00561(4) 0.000 0.00244(3) 0.000
P2 0.0262(3) 0.0304(4) 0.0173(3) 0.0051(3) 0.0103(3) 0.0152(3)
F4 0.0262(6) 0.0441(8) 0.0287(6) 0.0001(6) 0.0107(5) 0.0132(5)
F5 0.0373(7) 0.0397(7) 0.0200(6) 0.0033(5) 0.0156(5) 0.0169(6)
F6 0.0415(7) 0.0312(7) 0.0297(6) 0.0083(5) 0.0196(6) 0.0162(6)
N2 0.0123(6) 0.0129(6) 0.0068(6) 0.0003(5) 0.0026(5) -0.0009(5)
N3 0.0171(6) 0.0143(6) 0.0102(6) -0.0017(5) 0.0067(5) -0.0025(5)
N1 0.0138(6) 0.0120(6) 0.0096(6) 0.0008(5) 0.0046(5) -0.0002(5)
N4 0.0281(8) 0.0169(7) 0.0164(7) 0.0018(6) 0.0133(6) 0.0063(6)
C7 0.0149(7) 0.0130(7) 0.0082(7) -0.0017(5) 0.0048(6) -0.0040(6)
C9 0.0163(8) 0.0183(8) 0.0091(7) -0.0024(6) 0.0049(6) -0.0059(6)
C1 0.0158(7) 0.0197(8) 0.0129(7) 0.0009(6) 0.0046(6) 0.0030(6)
N6 0.0308(8) 0.0250(8) 0.0167(7) 0.0058(6) 0.0111(7) 0.0129(7)
C10 0.0173(8) 0.0254(9) 0.0082(7) 0.0018(6) 0.0027(6) -0.0041(6)
C13 0.0174(7) 0.0180(8) 0.0112(7) 0.0042(6) 0.0057(6) 0.0047(6)
N5 0.0365(9) 0.0257(8) 0.0189(8) 0.0051(6) 0.0149(7) 0.0145(7)
C11 0.0175(8) 0.0219(8) 0.0115(8) 0.0048(6) 0.0029(6) 0.0024(6)
C2S 0.0336(11) 0.0251(10) 0.0354(12) -0.0042(8) 0.0209(10) -0.0022(8)
C5 0.0155(7) 0.0131(7) 0.0096(7) -0.0027(6) 0.0061(6) -0.0031(6)
N1S 0.0406(12) 0.0309(11) 0.0444(13) 0.0001(9) 0.0165(10) -0.0003(8)
C12 0.0156(7) 0.0163(8) 0.0106(7) 0.0023(6) 0.0042(6) 0.0013(6)
C4 0.0195(8) 0.0154(8) 0.0166(8) -0.0034(6) 0.0104(7) -0.0026(6)
C6 0.0246(8) 0.0210(8) 0.0167(8) -0.0080(7) 0.0140(7) -0.0065(7)
C2 0.0225(8) 0.0219(9) 0.0236(9) 0.0013(7) 0.0106(8) 0.0077(7)
C8 0.0225(8) 0.0231(8) 0.0112(7) -0.0066(6) 0.0093(7) -0.0080(7)
C3 0.0253(9) 0.0206(8) 0.0238(9) -0.0026(7) 0.0151(8) 0.0036(7)
C1S 0.0475(13) 0.0443(14) 0.0291(11) -0.0010(11) 0.0182(11) 0.0094(12)
C4S 0.0423(14) 0.0593(18) 0.066(2) -0.0294(16) 0.0326(15) -0.0177(13)
C3S 0.0419(15) 0.0591(18) 0.0512(18) -0.0039(14) 0.0157(14) 0.0067(13)
N2S 0.107(3) 0.077(2) 0.108(3) -0.035(2) 0.086(2) -0.0426(19)

loop_
_atom_type_symbol
_atom_type_description
_atom_type_scat_dispersion_real
_atom_type_scat_dispersion_imag
_atom_type_scat_source
C C 0.0033 0.0016 'International Tables Vol C Tables 4.2.6.8 and 6.1.1.4'
H H 0.0000 0.0000 'International Tables Vol C Tables 4.2.6.8 and 6.1.1.4'
F F 0.0171 0.0103 'International Tables Vol C Tables 4.2.6.8 and 6.1.1.4'
Ir Ir -1.4442 7.9887 'International Tables Vol C Tables 4.2.6.8 and 6.1.1.4'
N N 0.0061 0.0033 'International Tables Vol C Tables 4.2.6.8 and 6.1.1.4'
P P 0.1023 0.0942 'International Tables Vol C Tables 4.2.6.8 and 6.1.1.4'

loop_
_geom_angle_atom_site_label_1
_geom_angle_atom_site_label_2
_geom_angle_atom_site_label_3
_geom_angle
_geom_angle_site_symmetry_1
_geom_angle_site_symmetry_3
_geom_angle_publ_flag
N2 Ir1 N2 177.28(8) . 2_556 ?
N2 Ir1 N3 100.25(5) . . ?
N2 Ir1 N3 77.77(6) 2_556 . ?
N2 Ir1 N3 100.25(5) 2_556 2_556 ?
N2 Ir1 N3 77.77(6) . 2_556 ?
N2 Ir1 N1 80.12(6) . 2_556 ?
N2 Ir1 N1 80.12(6) 2_556 . ?
N2 Ir1 N1 101.83(5) . . ?
N2 Ir1 N1 101.83(5) 2_556 2_556 ?
N3 Ir1 N3 88.44(8) . 2_556 ?
N3 Ir1 N1 94.68(5) 2_556 . ?
N3 Ir1 N1 157.87(5) . . ?
N3 Ir1 N1 157.87(5) 2_556 2_556 ?
N3 Ir1 N1 94.68(5) . 2_556 ?
N1 Ir1 N1 90.63(7) 2_556 . ?
F4 P2 F4 180.0 7_547 . ?
F4 P2 F5 89.76(7) 7_547 7_547 ?
F4 P2 F5 90.24(6) . 7_547 ?
F4 P2 F5 90.24(6) 7_547 . ?
F4 P2 F5 89.76(7) . . ?
F4 P2 F6 89.79(7) 7_547 7_547 ?
F4 P2 F6 89.79(7) . . ?
F4 P2 F6 90.21(7) . 7_547 ?
F4 P2 F6 90.22(7) 7_547 . ?
F5 P2 F5 180.00(9) . 7_547 ?
F6 P2 F5 89.83(7) . . ?
F6 P2 F5 90.17(7) 7_547 . ?
F6 P2 F5 90.17(7) . 7_547 ?
F6 P2 F5 89.83(7) 7_547 7_547 ?
F6 P2 F6 180.0 . 7_547 ?
C7 N2 Ir1 116.52(11) . . ?
C12 N2 Ir1 120.96(11) . . ?
C12 N2 C7 122.34(15) . . ?
N4 N3 Ir1 138.61(11) 2_556 . ?
N4 N3 C13 106.81(14) 2_556 2_556 ?
C13 N3 Ir1 114.40(11) 2_556 . ?
C1 N1 Ir1 131.04(11) 2_556 . ?
C1 N1 C5 118.02(14) 2_556 2_556 ?
C5 N1 Ir1 110.94(10) 2_556 . ?
N5 N4 N3 107.15(14) . 2_556 ?
N2 C7 C9 121.60(16) . . ?
N2 C7 C5 115.16(14) . . ?
C9 C7 C5 123.22(15) . . ?
C7 C9 C10 116.52(16) . . ?
C7 C9 C8 116.81(16) . . ?
C10 C9 C8 126.64(16) . . ?
N1 C1 C2 121.48(16) 2_556 . ?
C13 N6 N5 104.47(15) . . ?
C11 C10 C9 121.04(16) . . ?
N3 C13 C12 117.02(15) 2_556 . ?
N6 C13 N3 110.51(15) . 2_556 ?
N6 C13 C12 132.38(16) . . ?
N4 N5 N6 111.05(15) . . ?
C10 C11 C12 118.97(16) . . ?
N1S C2S C1S 179.8(3) . . ?
N1 C5 C7 117.23(14) 2_556 . ?
N1 C5 C4 123.82(15) 2_556 . ?
C4 C5 C7 118.93(15) . . ?
N2 C12 C13 109.79(14) . . ?
N2 C12 C11 119.51(16) . . ?
C11 C12 C13 130.65(16) . . ?
C5 C4 C6 118.05(16) . . ?
C5 C4 C3 116.60(16) . . ?
C3 C4 C6 125.33(16) . . ?
C8 C6 C4 122.13(15) . . ?
C3 C2 C1 120.69(17) . . ?
C6 C8 C9 120.83(15) . . ?
C2 C3 C4 119.38(16) . . ?
N2S C4S C3S 178.4(4) . . ?

loop_
_geom_bond_atom_site_label_1
_geom_bond_atom_site_label_2
_geom_bond_distance
_geom_bond_site_symmetry_2
_geom_bond_publ_flag
Ir1 N2 1.9933(15) . ?
Ir1 N2 1.9933(15) 2_556 ?
Ir1 N3 2.0388(14) 2_556 ?
Ir1 N3 2.0388(14) . ?
Ir1 N1 2.0812(13) 2_556 ?
Ir1 N1 2.0812(13) . ?
P2 F4 1.6044(13) 7_547 ?
P2 F4 1.6045(13) . ?
P2 F5 1.6068(12) 7_547 ?
P2 F5 1.6068(12) . ?
P2 F6 1.6055(13) . ?
P2 F6 1.6055(13) 7_547 ?
N2 C7 1.343(2) . ?
N2 C12 1.338(2) . ?
N3 N4 1.3372(19) 2_556 ?
N3 C13 1.358(2) 2_556 ?
N1 C1 1.331(2) 2_556 ?
N1 C5 1.382(2) 2_556 ?
N4 N3 1.3372(19) 2_556 ?
N4 N5 1.318(2) . ?
C7 C9 1.398(2) . ?
C7 C5 1.419(2) . ?
C9 C10 1.412(3) . ?
C9 C8 1.435(2) . ?
C1 N1 1.331(2) 2_556 ?
C1 C2 1.408(2) . ?
N6 C13 1.321(2) . ?
N6 N5 1.360(2) . ?
C10 C11 1.384(3) . ?
C13 N3 1.358(2) 2_556 ?
C13 C12 1.461(2) . ?
C11 C12 1.405(2) . ?
C2S N1S 1.137(3) . ?
C2S C1S 1.459(3) . ?
C5 N1 1.382(2) 2_556 ?
C5 C4 1.400(2) . ?
C4 C6 1.442(2) . ?
C4 C3 1.414(2) . ?
C6 C8 1.361(3) . ?
C2 C3 1.374(3) . ?
C4S C3S 1.455(5) . ?
C4S N2S 1.140(5) . ?
